data_1562286
loop_
_publ_author_name
'Song, Xue-Qin'
'Lei, Yao-Kun'
'Wang, Xiao-Run'
'Zhao, Meng-Meng'
'Peng, Yun-Qiao'
'Cheng, Guo-Quan'

_publ_section_title
;
 Lanthanide coordination polymers: Synthesis, diverse structure and
 luminescence properties
;
_journal_name_full 'Journal of Solid State Chemistry'
_journal_page_first 202
_journal_page_last 212
_journal_paper_doi 10.1016/j.jssc.2014.06.025
_journal_volume 218
_journal_year 2014
_chemical_formula_sum 'C102 H96 N12 O36 Pr2'
_chemical_formula_weight 2347.73
_space_group_IT_number 143
_space_group_name_Hall 'P 3'
_space_group_name_H-M_alt 'P 3'
_symmetry_cell_setting trigonal
_symmetry_space_group_name_H-M 'P 3'
_atom_sites_solution_hydrogens geom
_atom_sites_solution_primary direct
_atom_sites_solution_secondary difmap
_cell_angle_alpha 90.00
_cell_angle_beta 90.00
_cell_angle_gamma 120.00
_cell_formula_units_Z 1
_cell_length_a 19.060(3)
_cell_length_b 19.060(3)
_cell_length_c 11.965(3)
_cell_measurement_reflns_used 3700
_cell_measurement_temperature 298(2)
_cell_measurement_theta_max 25.321
_cell_measurement_theta_min 2.468
_cell_volume 3764.3(13)
_computing_cell_refinement 'Bruker SMART'
_computing_data_collection 'Bruker SMART'
_computing_data_reduction 'Bruker SAINT'
_computing_molecular_graphics 'Bruker SHELXTL'
_computing_publication_material 'Bruker SHELXTL'
_computing_structure_refinement 'SHELXL-97 (Sheldrick, 1997)'
_computing_structure_solution 'SHELXS-97 (Sheldrick, 1990)'
_diffrn_ambient_temperature 298(2)
_diffrn_measured_fraction_theta_full 0.992
_diffrn_measured_fraction_theta_max 0.992
_diffrn_measurement_device_type 'CCD area detector'
_diffrn_measurement_method 'phi and omega scans'
_diffrn_radiation_monochromator graphite
_diffrn_radiation_source 'fine-focus sealed tube'
_diffrn_radiation_type MoK\a
_diffrn_radiation_wavelength 0.71073
_diffrn_reflns_av_R_equivalents 0.0840
_diffrn_reflns_av_sigmaI/netI 0.1188
_diffrn_reflns_limit_h_max 21
_diffrn_reflns_limit_h_min -22
_diffrn_reflns_limit_k_max 22
_diffrn_reflns_limit_k_min -22
_diffrn_reflns_limit_l_max 14
_diffrn_reflns_limit_l_min -12
_diffrn_reflns_number 19156
_diffrn_reflns_theta_full 25.01
_diffrn_reflns_theta_max 25.01
_diffrn_reflns_theta_min 2.10
_exptl_absorpt_coefficient_mu 0.702
_exptl_absorpt_correction_T_max 0.9267
_exptl_absorpt_correction_T_min 0.6861
_exptl_absorpt_correction_type multi-scan
_exptl_absorpt_process_details SADABS
_exptl_crystal_colour colorless
_exptl_crystal_density_diffrn 1.036
_exptl_crystal_density_method 'not measured'
_exptl_crystal_description block
_exptl_crystal_F_000 1198
_exptl_crystal_size_max 0.58
_exptl_crystal_size_mid 0.17
_exptl_crystal_size_min 0.11
_refine_diff_density_max 1.243
_refine_diff_density_min -1.319
_refine_diff_density_rms 0.113
_refine_ls_abs_structure_details 'Flack H D (1983), Acta Cryst. A39, 876-881'
_refine_ls_abs_structure_Flack 0.00
_refine_ls_extinction_coef 0.027(3)
_refine_ls_extinction_expression Fc^*^=kFc[1+0.001xFc^2^\l^3^/sin(2\q)]^-1/4^
_refine_ls_extinction_method SHELXL
_refine_ls_goodness_of_fit_ref 0.993
_refine_ls_matrix_type full
_refine_ls_number_parameters 458
_refine_ls_number_reflns 8282
_refine_ls_number_restraints 1224
_refine_ls_restrained_S_all 0.995
_refine_ls_R_factor_all 0.1764
_refine_ls_R_factor_gt 0.0884
_refine_ls_shift/su_max 0.000
_refine_ls_shift/su_mean 0.000
_refine_ls_structure_factor_coef Fsqd
_refine_ls_weighting_details 'calc w=1/[\s^2^(Fo^2^)+(0.1656P)^2^+0.0000P] where P=(Fo^2^+2Fc^2^)/3'
_refine_ls_weighting_scheme calc
_refine_ls_wR_factor_gt 0.2218
_refine_ls_wR_factor_ref 0.2872
_reflns_number_gt 3936
_reflns_number_total 8282
_reflns_threshold_expression >2sigma(I)
_cod_data_source_file JSSC-2014-218-202.cif
_cod_data_source_block 2
_cod_depositor_comments
;
The following automatic conversions were performed:

data item '_exptl_absorpt_correction_type' value 'MULTI-SCAN' was
changed to 'multi-scan' in accordance with the built-in table derived
from the CIF Core dictionary named 'cif_core.dic' version 2.4.5 last
updated on 2014-11-21.

Automatic conversion script
Id: cif_fix_values 8369 2020-08-20 11:38:08Z andrius 
;
_cod_original_cell_volume 3764.4(12)
_cod_original_sg_symbol_H-M P3
_cod_database_code 1562286

loop_
_symmetry_equiv_pos_as_xyz
'x, y, z'
'-y, x-y, z'
'-x+y, -x, z'

loop_
_atom_site_label
_atom_site_type_symbol
_atom_site_fract_x
_atom_site_fract_y
_atom_site_fract_z
_atom_site_U_iso_or_equiv
_atom_site_adp_type
_atom_site_occupancy
_atom_site_symmetry_multiplicity
_atom_site_calc_flag
_atom_site_refinement_flags
_atom_site_disorder_assembly
_atom_site_disorder_group
Pr1 Pr 1.0000 1.0000 0.03999(17) 0.0720(7) Uani 1 3 d S . .
Pr2 Pr 0.6667 0.3333 1.26547(18) 0.0722(6) Uani 1 3 d SU . .
N1 N 0.9293(12) 0.8228(13) 0.3204(19) 0.123(4) Uani 1 1 d DU . .
H1 H 0.8992 0.7826 0.3633 0.148 Uiso 1 1 calc R . .
N2 N 0.7232(13) 0.5167(13) 1.0012(19) 0.149(5) Uani 1 1 d DU . .
H2 H 0.7440 0.5602 0.9617 0.179 Uiso 1 1 calc R . .
N3 N 1.0849(17) 0.929(2) -0.095(2) 0.104(6) Uani 1 1 d U . .
N4 N 0.5961(16) 0.1859(16) 1.395(2) 0.098(6) Uani 1 1 d U . .
O1 O 0.7959(13) 0.6979(11) 0.3670(15) 0.114(4) Uani 1 1 d U . .
O2 O 0.8698(14) 0.6436(11) 0.9381(17) 0.124(4) Uani 1 1 d U . .
O3 O 0.9324(11) 0.8878(11) 0.1634(14) 0.088(3) Uani 1 1 d U . .
O4 O 1.0767(11) 0.8064(11) 0.4201(15) 0.205(6) Uani 1 1 d DU . .
O5 O 0.7341(13) 0.4432(11) 1.1340(15) 0.112(5) Uani 1 1 d U . .
O6 O 0.5300(11) 0.4841(11) 0.9271(15) 0.229(7) Uani 1 1 d DU . .
O7 O 1.0412(11) 0.8935(10) -0.0077(15) 0.090(4) Uani 1 1 d U . .
O8 O 1.0931(10) 0.9955(12) -0.1109(12) 0.094(5) Uani 1 1 d U . .
O9 O 1.1041(16) 0.8894(14) -0.151(2) 0.145(7) Uani 1 1 d U . .
O10 O 0.6668(9) 0.2438(11) 1.4167(14) 0.108(5) Uani 1 1 d U . .
O11 O 0.5613(11) 0.1918(13) 1.3124(17) 0.104(5) Uani 1 1 d U . .
O12 O 0.5729(13) 0.1261(16) 1.461(3) 0.170(9) Uani 1 1 d U . .
C1 C 0.7951(12) 0.6486(11) 0.5522(16) 0.108(4) Uani 1 1 d DU . .
C2 C 0.8011(12) 0.7085(12) 0.6215(14) 0.119(5) Uani 1 1 d DU . .
C3 C 0.8438(11) 0.7268(16) 0.7188(18) 0.120(5) Uani 1 1 d DU . .
H3 H 0.8475 0.7681 0.7643 0.144 Uiso 1 1 calc R . .
C4 C 0.8813(13) 0.6846(13) 0.7495(18) 0.123(5) Uani 1 1 d DU . .
C5 C 0.8794(13) 0.6248(13) 0.6843(16) 0.113(4) Uani 1 1 d DU . .
C6 C 0.8354(12) 0.6111(14) 0.5894(18) 0.113(4) Uani 1 1 d DU . .
H6 H 0.8325 0.5704 0.5434 0.136 Uiso 1 1 calc R . .
C7 C 0.7519(17) 0.6207(13) 0.4411(18) 0.119(5) Uani 1 1 d DU . .
H7A H 0.6947 0.6030 0.4484 0.143 Uiso 1 1 calc R . .
H7B H 0.7577 0.5768 0.4103 0.143 Uiso 1 1 calc R . .
C8 C 0.9248(17) 0.7004(13) 0.8594(19) 0.125(5) Uani 1 1 d DU . .
H8A H 0.9720 0.6941 0.8517 0.150 Uiso 1 1 calc R . .
H8B H 0.9426 0.7552 0.8843 0.150 Uiso 1 1 calc R . .
C9 C 0.7624(13) 0.7603(13) 0.5976(18) 0.147(8) Uani 1 1 d DU . .
H9A H 0.7569 0.7833 0.6662 0.176 Uiso 1 1 calc R . .
H9B H 0.7099 0.7272 0.5648 0.176 Uiso 1 1 calc R . .
H9C H 0.7961 0.8030 0.5468 0.176 Uiso 1 1 calc R . .
C10 C 0.9238(15) 0.5814(16) 0.726(2) 0.165(9) Uani 1 1 d DU . .
H10A H 0.8869 0.5240 0.7271 0.198 Uiso 1 1 calc R . .
H10B H 0.9443 0.5998 0.7997 0.198 Uiso 1 1 calc R . .
H10C H 0.9681 0.5931 0.6764 0.198 Uiso 1 1 calc R . .
C11 C 0.9009(19) 0.8280(19) 0.228(2) 0.095(4) Uani 1 1 d U . .
C12 C 0.8168(17) 0.7581(15) 0.1933(16) 0.089(4) Uani 1 1 d DU . .
C13 C 0.7688(15) 0.6934(14) 0.263(2) 0.100(4) Uani 1 1 d DU . .
C14 C 0.6996(16) 0.6293(15) 0.2164(15) 0.118(6) Uani 1 1 d DU . .
H14 H 0.6677 0.5837 0.2597 0.142 Uiso 1 1 calc R . .
C15 C 0.6771(16) 0.6319(14) 0.1070(15) 0.125(6) Uani 1 1 d DU . .
H15 H 0.6266 0.5922 0.0815 0.150 Uiso 1 1 calc R . .
C16 C 0.7287(14) 0.6930(12) 0.0354(19) 0.124(5) Uani 1 1 d DU . .
H16 H 0.7183 0.6907 -0.0408 0.149 Uiso 1 1 calc R . .
C17 C 0.7966(15) 0.7579(16) 0.0821(17) 0.113(5) Uani 1 1 d DU . .
H17 H 0.8296 0.8024 0.0377 0.136 Uiso 1 1 calc R . .
C18 C 0.771(2) 0.5125(19) 1.085(3) 0.111(5) Uani 1 1 d U . .
C19 C 0.8481(19) 0.5771(17) 1.111(2) 0.112(5) Uani 1 1 d DU . .
C20 C 0.8975(16) 0.6392(15) 1.038(2) 0.110(4) Uani 1 1 d DU . .
C21 C 0.9758(16) 0.6969(15) 1.0671(19) 0.123(5) Uani 1 1 d DU . .
H21 H 1.0087 0.7375 1.0170 0.148 Uiso 1 1 calc R . .
C22 C 1.0043(19) 0.6931(15) 1.1726(18) 0.148(6) Uani 1 1 d DU . .
H22 H 1.0556 0.7335 1.1945 0.178 Uiso 1 1 calc R . .
C23 C 0.9580(14) 0.6303(13) 1.246(2) 0.140(6) Uani 1 1 d DU . .
H23 H 0.9785 0.6267 1.3150 0.168 Uiso 1 1 calc R . .
C24 C 0.8801(15) 0.5730(16) 1.213(2) 0.133(5) Uani 1 1 d DU . .
H24 H 0.8484 0.5305 1.2612 0.159 Uiso 1 1 calc R . .
C25 C 1.0073(12) 0.8793(13) 0.3575(18) 0.153(5) Uani 1 1 d DU . .
H25A H 1.0074 0.9278 0.3818 0.184 Uiso 1 1 calc R . .
H25B H 1.0446 0.8940 0.2951 0.184 Uiso 1 1 calc R . .
C26 C 1.0359(9) 0.8507(9) 0.4467(16) 0.179(6) Uani 1 1 d DU . .
C27 C 1.0308(13) 0.8573(12) 0.5597(16) 0.188(6) Uani 1 1 d DU . .
H27 H 1.0069 0.8836 0.5951 0.226 Uiso 1 1 calc R . .
C28 C 1.0687(14) 0.8167(13) 0.6164(16) 0.192(6) Uani 1 1 d DU . .
H28 H 1.0723 0.8110 0.6930 0.230 Uiso 1 1 calc R . .
C29 C 1.1003(13) 0.7866(13) 0.527(2) 0.211(8) Uani 1 1 d DU . .
H29 H 1.1296 0.7600 0.5360 0.253 Uiso 1 1 calc R . .
C30 C 0.6435(12) 0.4562(13) 0.9748(19) 0.167(6) Uani 1 1 d DU . .
H30A H 0.6446 0.4134 0.9326 0.200 Uiso 1 1 calc R . .
H30B H 0.6133 0.4329 1.0431 0.200 Uiso 1 1 calc R . .
C31 C 0.6052(12) 0.4891(9) 0.9122(14) 0.185(7) Uani 1 1 d DU . .
C32 C 0.6445(12) 0.5361(12) 0.8154(16) 0.191(7) Uani 1 1 d DU . .
H32 H 0.6949 0.5477 0.7883 0.229 Uiso 1 1 calc R . .
C33 C 0.5917(15) 0.5628(13) 0.7663(17) 0.207(8) Uani 1 1 d DU . .
H33 H 0.6018 0.5943 0.7025 0.249 Uiso 1 1 calc R . .
C34 C 0.5207(13) 0.5308(13) 0.8362(19) 0.197(7) Uani 1 1 d DU . .
H34 H 0.4766 0.5384 0.8256 0.237 Uiso 1 1 calc R . .

loop_
_atom_site_aniso_label
_atom_site_aniso_U_11
_atom_site_aniso_U_22
_atom_site_aniso_U_33
_atom_site_aniso_U_23
_atom_site_aniso_U_13
_atom_site_aniso_U_12
Pr1 0.0837(9) 0.0837(9) 0.0485(9) 0.000 0.000 0.0419(5)
Pr2 0.0756(7) 0.0756(7) 0.0654(10) 0.000 0.000 0.0378(3)
N1 0.136(7) 0.112(6) 0.094(6) 0.019(6) -0.024(6) 0.041(6)
N2 0.149(8) 0.110(7) 0.118(7) 0.051(6) -0.018(7) 0.012(6)
N3 0.104(11) 0.124(12) 0.095(11) -0.004(11) 0.020(9) 0.064(10)
N4 0.078(9) 0.096(12) 0.107(12) 0.027(10) 0.025(9) 0.033(9)
O1 0.146(6) 0.096(6) 0.069(5) 0.015(5) -0.006(5) 0.037(5)
O2 0.147(6) 0.087(6) 0.089(6) 0.030(5) 0.006(6) 0.020(5)
O3 0.108(6) 0.104(7) 0.065(6) -0.009(6) 0.007(5) 0.063(5)
O4 0.202(9) 0.178(9) 0.159(9) 0.012(8) -0.015(8) 0.039(8)
O5 0.136(8) 0.087(7) 0.082(7) 0.045(6) 0.018(7) 0.032(6)
O6 0.196(10) 0.179(9) 0.184(10) 0.024(8) -0.020(9) -0.002(9)
O7 0.116(8) 0.098(8) 0.094(8) -0.001(7) 0.007(7) 0.082(6)
O8 0.100(8) 0.123(11) 0.074(8) -0.002(8) 0.052(7) 0.066(8)
O9 0.160(13) 0.125(12) 0.162(14) -0.013(11) 0.058(11) 0.080(10)
O10 0.066(8) 0.127(11) 0.112(10) -0.026(8) -0.003(7) 0.034(7)
O11 0.085(8) 0.124(11) 0.103(10) 0.007(9) -0.009(8) 0.053(8)
O12 0.115(12) 0.144(14) 0.180(16) 0.093(13) 0.014(11) 0.012(11)
C1 0.155(7) 0.079(6) 0.067(6) 0.012(6) 0.009(6) 0.043(6)
C2 0.166(7) 0.090(6) 0.083(6) 0.011(6) 0.004(6) 0.050(6)
C3 0.169(7) 0.089(6) 0.081(6) 0.004(6) 0.001(6) 0.050(6)
C4 0.162(7) 0.089(6) 0.080(6) 0.015(6) 0.006(6) 0.034(6)
C5 0.160(7) 0.087(6) 0.092(6) 0.014(6) 0.003(6) 0.061(6)
C6 0.168(7) 0.082(6) 0.077(6) 0.002(6) 0.008(6) 0.054(6)
C7 0.151(7) 0.092(7) 0.078(7) 0.010(6) -0.002(6) 0.033(6)
C8 0.159(7) 0.084(6) 0.089(7) 0.022(6) 0.004(6) 0.029(6)
C9 0.183(13) 0.124(12) 0.115(12) -0.002(11) -0.031(11) 0.063(11)
C10 0.214(15) 0.128(12) 0.136(13) -0.005(12) -0.002(13) 0.071(12)
C11 0.121(7) 0.099(7) 0.062(6) -0.004(6) 0.001(6) 0.053(6)
C12 0.120(7) 0.087(6) 0.062(6) -0.004(5) -0.002(6) 0.054(5)
C13 0.130(7) 0.093(6) 0.062(6) 0.003(6) -0.003(6) 0.044(6)
C14 0.144(8) 0.098(8) 0.069(7) -0.002(7) -0.007(7) 0.027(7)
C15 0.139(9) 0.110(8) 0.080(8) -0.004(7) -0.013(7) 0.029(7)
C16 0.143(9) 0.118(8) 0.078(8) -0.005(7) -0.013(7) 0.041(7)
C17 0.134(7) 0.105(7) 0.072(7) 0.006(6) -0.010(6) 0.038(6)
C18 0.127(7) 0.096(7) 0.090(7) 0.029(6) 0.001(7) 0.040(6)
C19 0.132(7) 0.083(6) 0.085(7) 0.029(6) -0.001(6) 0.027(6)
C20 0.134(7) 0.082(6) 0.086(7) 0.023(6) 0.000(6) 0.033(6)
C21 0.137(8) 0.092(7) 0.097(8) 0.015(7) -0.002(7) 0.025(7)
C22 0.148(9) 0.110(8) 0.114(9) 0.017(8) 0.000(8) 0.010(8)
C23 0.149(9) 0.112(8) 0.101(9) 0.018(8) -0.015(8) 0.022(8)
C24 0.142(8) 0.095(7) 0.100(7) 0.034(7) -0.004(7) 0.013(7)
C25 0.160(8) 0.135(7) 0.110(7) 0.018(7) -0.017(7) 0.033(7)
C26 0.178(9) 0.160(9) 0.134(8) 0.009(8) -0.009(8) 0.036(8)
C27 0.188(9) 0.159(8) 0.142(8) 0.019(8) -0.016(8) 0.030(8)
C28 0.194(9) 0.164(8) 0.139(8) 0.015(8) -0.012(8) 0.031(8)
C29 0.206(11) 0.181(10) 0.150(10) 0.015(10) -0.015(10) 0.025(10)
C30 0.154(8) 0.135(8) 0.138(8) 0.053(7) -0.027(8) 0.017(7)
C31 0.165(10) 0.152(9) 0.163(9) 0.038(8) -0.014(9) 0.024(9)
C32 0.173(10) 0.158(9) 0.162(10) 0.055(9) -0.014(9) 0.024(9)
C33 0.176(11) 0.175(10) 0.180(11) 0.044(10) -0.028(10) 0.020(10)
C34 0.174(11) 0.163(10) 0.172(11) 0.050(9) -0.026(10) 0.022(10)

loop_
_atom_type_symbol
_atom_type_description
_atom_type_scat_dispersion_real
_atom_type_scat_dispersion_imag
_atom_type_scat_source
C C 0.0033 0.0016 'International Tables Vol C Tables 4.2.6.8 and 6.1.1.4'
H H 0.0000 0.0000 'International Tables Vol C Tables 4.2.6.8 and 6.1.1.4'
N N 0.0061 0.0033 'International Tables Vol C Tables 4.2.6.8 and 6.1.1.4'
O O 0.0106 0.0060 'International Tables Vol C Tables 4.2.6.8 and 6.1.1.4'
Pr Pr -0.2180 2.8214 'International Tables Vol C Tables 4.2.6.8 and 6.1.1.4'

loop_
_geom_angle_atom_site_label_1
_geom_angle_atom_site_label_2
_geom_angle_atom_site_label_3
_geom_angle
_geom_angle_site_symmetry_1
_geom_angle_site_symmetry_3
O3 Pr1 O3 85.5(6) 2_765 3_675
O3 Pr1 O3 85.5(6) 2_765 .
O3 Pr1 O3 85.5(6) 3_675 .
O3 Pr1 O8 153.7(6) 2_765 3_675
O3 Pr1 O8 118.7(6) 3_675 3_675
O3 Pr1 O8 86.3(6) . 3_675
O3 Pr1 O8 118.7(6) 2_765 2_765
O3 Pr1 O8 86.3(6) 3_675 2_765
O3 Pr1 O8 153.7(6) . 2_765
O8 Pr1 O8 75.9(6) 3_675 2_765
O3 Pr1 O8 86.3(6) 2_765 .
O3 Pr1 O8 153.7(6) 3_675 .
O3 Pr1 O8 118.7(6) . .
O8 Pr1 O8 75.9(6) 3_675 .
O8 Pr1 O8 75.9(6) 2_765 .
O3 Pr1 O7 70.8(6) 2_765 2_765
O3 Pr1 O7 81.1(6) 3_675 2_765
O3 Pr1 O7 153.5(5) . 2_765
O8 Pr1 O7 120.2(6) 3_675 2_765
O8 Pr1 O7 47.9(6) 2_765 2_765
O8 Pr1 O7 72.6(6) . 2_765
O3 Pr1 O7 153.5(5) 2_765 3_675
O3 Pr1 O7 70.8(6) 3_675 3_675
O3 Pr1 O7 81.1(6) . 3_675
O8 Pr1 O7 47.9(6) 3_675 3_675
O8 Pr1 O7 72.6(6) 2_765 3_675
O8 Pr1 O7 120.2(6) . 3_675
O7 Pr1 O7 115.3(3) 2_765 3_675
O3 Pr1 O7 81.1(6) 2_765 .
O3 Pr1 O7 153.5(5) 3_675 .
O3 Pr1 O7 70.8(6) . .
O8 Pr1 O7 72.6(6) 3_675 .
O8 Pr1 O7 120.2(6) 2_765 .
O8 Pr1 O7 47.9(6) . .
O7 Pr1 O7 115.3(3) 2_765 .
O7 Pr1 O7 115.3(3) 3_675 .
O5 Pr2 O5 82.1(7) 3_665 2_655
O5 Pr2 O5 82.1(7) 3_665 .
O5 Pr2 O5 82.1(7) 2_655 .
O5 Pr2 O10 89.6(6) 3_665 .
O5 Pr2 O10 122.9(7) 2_655 .
O5 Pr2 O10 152.5(6) . .
O5 Pr2 O10 122.9(7) 3_665 2_655
O5 Pr2 O10 152.5(6) 2_655 2_655
O5 Pr2 O10 89.6(6) . 2_655
O10 Pr2 O10 72.9(6) . 2_655
O5 Pr2 O10 152.5(6) 3_665 3_665
O5 Pr2 O10 89.6(6) 2_655 3_665
O5 Pr2 O10 122.9(7) . 3_665
O10 Pr2 O10 72.9(6) . 3_665
O10 Pr2 O10 72.9(6) 2_655 3_665
O5 Pr2 O11 71.9(7) 3_665 2_655
O5 Pr2 O11 151.4(6) 2_655 2_655
O5 Pr2 O11 82.8(7) . 2_655
O10 Pr2 O11 69.7(6) . 2_655
O10 Pr2 O11 51.0(6) 2_655 2_655
O10 Pr2 O11 119.0(6) 3_665 2_655
O5 Pr2 O11 82.8(8) 3_665 .
O5 Pr2 O11 71.9(7) 2_655 .
O5 Pr2 O11 151.4(6) . .
O10 Pr2 O11 51.0(6) . .
O10 Pr2 O11 119.0(6) 2_655 .
O10 Pr2 O11 69.7(6) 3_665 .
O11 Pr2 O11 115.1(3) 2_655 .
O5 Pr2 O11 151.4(6) 3_665 3_665
O5 Pr2 O11 82.8(7) 2_655 3_665
O5 Pr2 O11 71.9(7) . 3_665
O10 Pr2 O11 119.0(6) . 3_665
O10 Pr2 O11 69.7(6) 2_655 3_665
O10 Pr2 O11 51.0(6) 3_665 3_665
O11 Pr2 O11 115.1(3) 2_655 3_665
O11 Pr2 O11 115.1(3) . 3_665
O5 Pr2 N4 96.9(8) 3_665 2_655
O5 Pr2 N4 169.2(7) 2_655 2_655
O5 Pr2 N4 87.1(7) . 2_655
O10 Pr2 N4 67.8(6) . 2_655
O10 Pr2 N4 26.0(6) 2_655 2_655
O10 Pr2 N4 95.9(7) 3_665 2_655
O11 Pr2 N4 25.1(6) 2_655 2_655
O11 Pr2 N4 118.7(7) . 2_655
O11 Pr2 N4 93.5(7) 3_665 2_655
O5 Pr2 N4 169.2(7) 3_665 3_665
O5 Pr2 N4 87.1(7) 2_655 3_665
O5 Pr2 N4 96.9(8) . 3_665
O10 Pr2 N4 95.9(7) . 3_665
O10 Pr2 N4 67.8(6) 2_655 3_665
O10 Pr2 N4 26.0(6) 3_665 3_665
O11 Pr2 N4 118.7(7) 2_655 3_665
O11 Pr2 N4 93.5(7) . 3_665
O11 Pr2 N4 25.1(6) 3_665 3_665
N4 Pr2 N4 93.8(8) 2_655 3_665
C11 N1 C25 123(2) . .
C11 N1 H1 118.3 . .
C25 N1 H1 118.3 . .
C18 N2 C30 126(2) . .
C18 N2 H2 117.0 . .
C30 N2 H2 117.0 . .
O9 N3 O8 131(3) . .
O9 N3 O7 116(3) . .
O8 N3 O7 113(3) . .
O11 N4 O12 128(3) . .
O11 N4 O10 118(3) . .
O12 N4 O10 113(3) . .
C13 O1 C7 117.5(18) . .
C20 O2 C8 119(2) . .
C11 O3 Pr1 176(2) . .
C26 O4 C29 106.6(10) . .
C18 O5 Pr2 166(2) . .
C31 O6 C34 107.0(10) . .
N3 O7 Pr1 97.7(17) . .
N3 O8 Pr1 101.3(17) . .
N4 O10 Pr2 94.9(17) . .
N4 O11 Pr2 95.9(17) . .
C6 C1 C2 114(2) . .
C6 C1 C7 116.9(17) . .
C2 C1 C7 129.1(19) . .
C3 C2 C1 121(3) . .
C3 C2 C9 114.5(17) . .
C1 C2 C9 124.1(19) . .
C2 C3 C4 120(3) . .
C2 C3 H3 120.0 . .
C4 C3 H3 120.0 . .
C3 C4 C5 122(3) . .
C3 C4 C8 121.1(19) . .
C5 C4 C8 117(2) . .
C6 C5 C4 113(3) . .
C6 C5 C10 128.4(19) . .
C4 C5 C10 118(2) . .
C5 C6 C1 129(3) . .
C5 C6 H6 115.5 . .
C1 C6 H6 115.5 . .
C1 C7 O1 103.1(16) . .
C1 C7 H7A 111.1 . .
O1 C7 H7A 111.1 . .
C1 C7 H7B 111.1 . .
O1 C7 H7B 111.1 . .
H7A C7 H7B 109.1 . .
O2 C8 C4 108(2) . .
O2 C8 H8A 110.2 . .
C4 C8 H8A 110.2 . .
O2 C8 H8B 110.2 . .
C4 C8 H8B 110.2 . .
H8A C8 H8B 108.5 . .
C2 C9 H9A 109.5 . .
C2 C9 H9B 109.5 . .
H9A C9 H9B 109.5 . .
C2 C9 H9C 109.5 . .
H9A C9 H9C 109.5 . .
H9B C9 H9C 109.5 . .
C5 C10 H10A 109.5 . .
C5 C10 H10B 109.5 . .
H10A C10 H10B 109.5 . .
C5 C10 H10C 109.5 . .
H10A C10 H10C 109.5 . .
H10B C10 H10C 109.5 . .
O3 C11 N1 126(3) . .
O3 C11 C12 116(3) . .
N1 C11 C12 118(3) . .
C17 C12 C13 121(2) . .
C17 C12 C11 115(2) . .
C13 C12 C11 123(2) . .
O1 C13 C12 116.1(19) . .
O1 C13 C14 127(2) . .
C12 C13 C14 117(2) . .
C15 C14 C13 121(2) . .
C15 C14 H14 119.4 . .
C13 C14 H14 119.4 . .
C16 C15 C14 121(2) . .
C16 C15 H15 119.6 . .
C14 C15 H15 119.6 . .
C15 C16 C17 117(2) . .
C15 C16 H16 121.4 . .
C17 C16 H16 121.4 . .
C12 C17 C16 122(2) . .
C12 C17 H17 119.2 . .
C16 C17 H17 119.2 . .
O5 C18 N2 111(3) . .
O5 C18 C19 126(3) . .
N2 C18 C19 123(3) . .
C24 C19 C20 118(3) . .
C24 C19 C18 117(2) . .
C20 C19 C18 125(2) . .
O2 C20 C21 119(2) . .
O2 C20 C19 120(2) . .
C21 C20 C19 122(3) . .
C20 C21 C22 119(2) . .
C20 C21 H21 120.7 . .
C22 C21 H21 120.7 . .
C23 C22 C21 122(2) . .
C23 C22 H22 119.2 . .
C21 C22 H22 119.2 . .
C22 C23 C24 118(2) . .
C22 C23 H23 121.1 . .
C24 C23 H23 121.1 . .
C19 C24 C23 122(2) . .
C19 C24 H24 118.9 . .
C23 C24 H24 118.9 . .
N1 C25 C26 113.9(14) . .
N1 C25 H25A 108.8 . .
C26 C25 H25A 108.8 . .
N1 C25 H25B 108.8 . .
C26 C25 H25B 108.8 . .
H25A C25 H25B 107.7 . .
C27 C26 C25 130.3(16) . .
C27 C26 O4 110.9(10) . .
C25 C26 O4 118.7(15) . .
C26 C27 C28 109.4(11) . .
C26 C27 H27 125.3 . .
C28 C27 H27 125.3 . .
C27 C28 C29 105.8(10) . .
C27 C28 H28 127.1 . .
C29 C28 H28 127.1 . .
O4 C29 C28 107.2(10) . .
O4 C29 H29 126.4 . .
C28 C29 H29 126.4 . .
C31 C30 N2 110.3(17) . .
C31 C30 H30A 109.6 . .
N2 C30 H30A 109.6 . .
C31 C30 H30B 109.6 . .
N2 C30 H30B 109.6 . .
H30A C30 H30B 108.1 . .
C30 C31 O6 130.5(15) . .
C30 C31 C32 119.3(15) . .
O6 C31 C32 110.2(10) . .
C31 C32 C33 107.9(10) . .
C31 C32 H32 126.1 . .
C33 C32 H32 126.1 . .
C34 C33 C32 106.5(10) . .
C34 C33 H33 126.7 . .
C32 C33 H33 126.7 . .
C33 C34 O6 108.4(10) . .
C33 C34 H34 125.8 . .
O6 C34 H34 125.8 . .

loop_
_geom_bond_atom_site_label_1
_geom_bond_atom_site_label_2
_geom_bond_distance
_geom_bond_site_symmetry_2
Pr1 O3 2.378(19) 2_765
Pr1 O3 2.378(19) 3_675
Pr1 O3 2.378(19) .
Pr1 O8 2.563(10) 3_675
Pr1 O8 2.563(10) 2_765
Pr1 O8 2.563(10) .
Pr1 O7 2.580(15) 2_765
Pr1 O7 2.580(15) 3_675
Pr1 O7 2.580(15) .
Pr2 O5 2.413(15) 3_665
Pr2 O5 2.413(15) 2_655
Pr2 O5 2.413(15) .
Pr2 O10 2.488(18) .
Pr2 O10 2.488(18) 2_655
Pr2 O10 2.488(18) 3_665
Pr2 O11 2.49(2) 2_655
Pr2 O11 2.49(2) .
Pr2 O11 2.49(2) 3_665
Pr2 N4 2.89(3) 2_655
Pr2 N4 2.89(3) 3_665
N1 C11 1.26(3) .
N1 C25 1.402(16) .
N1 H1 0.8600 .
N2 C18 1.38(4) .
N2 C30 1.409(17) .
N2 H2 0.8600 .
N3 O9 1.20(3) .
N3 O8 1.21(3) .
N3 O7 1.30(3) .
N4 O11 1.23(3) .
N4 O12 1.27(3) .
N4 O10 1.27(3) .
O1 C13 1.34(3) .
O1 C7 1.56(3) .
O2 C20 1.33(3) .
O2 C8 1.42(3) .
O3 C11 1.25(3) .
O4 C26 1.440(16) .
O4 C29 1.461(16) .
O5 C18 1.29(3) .
O6 C31 1.401(15) .
O6 C34 1.470(15) .
C1 C6 1.361(9) .
C1 C2 1.367(9) .
C1 C7 1.514(16) .
C2 C3 1.363(9) .
C2 C9 1.526(17) .
C3 C4 1.366(9) .
C3 H3 0.9300 .
C4 C5 1.367(9) .
C4 C8 1.503(17) .
C5 C6 1.356(9) .
C5 C10 1.533(18) .
C6 H6 0.9300 .
C7 H7A 0.9700 .
C7 H7B 0.9700 .
C8 H8A 0.9700 .
C8 H8B 0.9700 .
C9 H9A 0.9600 .
C9 H9B 0.9600 .
C9 H9C 0.9600 .
C10 H10A 0.9600 .
C10 H10B 0.9600 .
C10 H10C 0.9600 .
C11 C12 1.54(4) .
C12 C17 1.383(12) .
C12 C13 1.386(12) .
C13 C14 1.387(12) .
C14 C15 1.386(12) .
C14 H14 0.9300 .
C15 C16 1.383(12) .
C15 H15 0.9300 .
C16 C17 1.384(12) .
C16 H16 0.9300 .
C17 H17 0.9300 .
C18 C19 1.40(4) .
C19 C24 1.386(13) .
C19 C20 1.387(13) .
C20 C21 1.384(13) .
C21 C22 1.390(13) .
C21 H21 0.9300 .
C22 C23 1.387(13) .
C22 H22 0.9300 .
C23 C24 1.389(13) .
C23 H23 0.9300 .
C24 H24 0.9300 .
C25 C26 1.425(14) .
C25 H25A 0.9700 .
C25 H25B 0.9700 .
C26 C27 1.367(15) .
C27 C28 1.463(16) .
C27 H27 0.9300 .
C28 C29 1.481(16) .
C28 H28 0.9300 .
C29 H29 0.9300 .
C30 C31 1.394(14) .
C30 H30A 0.9700 .
C30 H30B 0.9700 .
C31 C32 1.427(15) .
C32 C33 1.460(16) .
C32 H32 0.9300 .
C33 C34 1.440(16) .
C33 H33 0.9300 .
C34 H34 0.9300 .
